data_2239820
loop_
_publ_author_name
'Ruangwut, Wattana'
'Pakawatchai, Chaveng'

_publ_section_title
;
 Crystal structure of
 (benzenecarbothioamide-\k<i>S</i>)chloridobis(triphenylphosphane-\k<i>P</i>)silver(I)
;
_journal_coeditor_code LH5718
_journal_issue 9
_journal_name_full 'Acta Crystallographica Section E'
_journal_page_first m310
_journal_page_last m311
_journal_paper_doi 10.1107/S1600536814015992
_journal_volume 70
_journal_year 2014
_chemical_formula_iupac '[Ag Cl (C7 H7 N S) (C18 H15 P)2]'
_chemical_formula_moiety 'C43 H37 Ag Cl N P2 S'
_chemical_formula_sum 'C43 H37 Ag Cl N P2 S'
_chemical_formula_weight 805.05
_chemical_name_systematic (Benzenecarbothioamide-\k<i>S</i>)chloridobis(triphenylphosphane-\k<i>P</i>)silver(I)
_space_group_crystal_system monoclinic
_space_group_IT_number 14
_space_group_name_Hall '-P 2yn'
_space_group_name_H-M_alt 'P 1 21/n 1'
_symmetry_space_group_name_Hall '-P 2yn'
_symmetry_space_group_name_H-M 'P 1 21/n 1'
_atom_sites_solution_hydrogens geom
_audit_creation_method SHELXL-2012
_cell_angle_alpha 90
_cell_angle_beta 98.7110(10)
_cell_angle_gamma 90
_cell_formula_units_Z 4
_cell_length_a 14.2405(7)
_cell_length_b 13.9271(7)
_cell_length_c 19.0774(10)
_cell_measurement_reflns_used 7876
_cell_measurement_temperature 293(2)
_cell_measurement_theta_max 28.2908
_cell_measurement_theta_min 2.4232
_cell_volume 3740.0(3)
_computing_cell_refinement 'SAINT (Bruker, 2003)'
_computing_data_collection 'SMART (Bruker, 1998)'
_computing_data_reduction 'SAINT (Bruker, 2003)'
_computing_molecular_graphics 'Mercury (Macrae <i>et al.</i>, 2008)'
_computing_publication_material
;
SHELXL97 (Sheldrick, 2008) and publCIF (Westrip, 2010)
;
_computing_structure_refinement
;
SHELXL2012 (Sheldrick, 2008),
SHELXLE (H\"ubschle <i>et al.</i>, 2011)
;
_computing_structure_solution 'SHELXS97 (Sheldrick, 2008)'
_diffrn_ambient_temperature 293(2)
_diffrn_measured_fraction_theta_full 1.000
_diffrn_measured_fraction_theta_max 0.999
_diffrn_measurement_device_type 'Bruker SMART APEX CCD'
_diffrn_measurement_method '\f and \w scans'
_diffrn_radiation_type MoK\a
_diffrn_radiation_wavelength 0.71073
_diffrn_reflns_av_R_equivalents 0.0313
_diffrn_reflns_limit_h_max 18
_diffrn_reflns_limit_h_min -19
_diffrn_reflns_limit_k_max 18
_diffrn_reflns_limit_k_min -18
_diffrn_reflns_limit_l_max 25
_diffrn_reflns_limit_l_min -25
_diffrn_reflns_number 51284
_diffrn_reflns_theta_full 25.242
_diffrn_reflns_theta_max 28.323
_diffrn_reflns_theta_min 1.669
_exptl_absorpt_coefficient_mu 0.784
_exptl_absorpt_correction_T_max 0.923
_exptl_absorpt_correction_T_min 0.861
_exptl_absorpt_correction_type multi-scan
_exptl_absorpt_process_details '(SADABS; Sheldrick, 2003)'
_exptl_crystal_colour colorless
_exptl_crystal_density_diffrn 1.430
_exptl_crystal_description block
_exptl_crystal_F_000 1648
_exptl_crystal_size_max 0.295
_exptl_crystal_size_mid 0.159
_exptl_crystal_size_min 0.102
_refine_diff_density_max 0.723
_refine_diff_density_min -0.390
_refine_ls_extinction_method none
_refine_ls_goodness_of_fit_ref 1.128
_refine_ls_hydrogen_treatment constr
_refine_ls_matrix_type full
_refine_ls_number_parameters 442
_refine_ls_number_reflns 9308
_refine_ls_number_restraints 0
_refine_ls_restrained_S_all 1.128
_refine_ls_R_factor_all 0.0373
_refine_ls_R_factor_gt 0.0331
_refine_ls_shift/su_max 0.001
_refine_ls_shift/su_mean 0.000
_refine_ls_structure_factor_coef Fsqd
_refine_ls_weighting_details
;
 w=1/[\s^2^(Fo^2^)+(0.0351P)^2^+1.9067P]
 where P=(Fo^2^+2Fc^2^)/3
;
_refine_ls_weighting_scheme calc
_refine_ls_wR_factor_gt 0.0736
_refine_ls_wR_factor_ref 0.0754
_reflns_number_gt 8544
_reflns_number_total 9308
_reflns_threshold_expression I>2\s(I)
_cod_data_source_file lh5718sup1.cf
_cod_data_source_block I
_cod_database_code 2239820
_cod_database_fobs_code 2239820
_shelx_space_group_comment
;
The symmetry employed for this shelxl refinement is uniquely defined
by the following loop, which should always be used as a source of
symmetry information in preference to the above space-group names.
They are only intended as comments.
;
_shelxl_version_number .000002012

loop_
_space_group_symop_operation_xyz
'x, y, z'
'-x+1/2, y+1/2, -z+1/2'
'-x, -y, -z'
'x-1/2, -y-1/2, z-1/2'

loop_
_atom_site_type_symbol
_atom_site_label
_atom_site_fract_x
_atom_site_fract_y
_atom_site_fract_z
_atom_site_U_iso_or_equiv
_atom_site_adp_type
_atom_site_calc_flag
_atom_site_occupancy
Ag Ag1 0.96337(2) 0.11780(2) 0.18826(2) 0.01933(5) Uani d 1
Cl Cl1 1.07616(3) 0.00745(4) 0.12713(2) 0.02523(10) Uani d 1
S S1 0.79118(3) 0.07930(4) 0.13044(2) 0.02617(11) Uani d 1
P P1 1.02572(3) 0.27274(3) 0.15422(2) 0.01705(9) Uani d 1
P P2 0.98356(3) 0.07020(3) 0.31343(2) 0.01641(9) Uani d 1
N N1 0.86973(12) -0.00117(13) 0.02851(9) 0.0257(4) Uani d 1
H H1A 0.8678 -0.0242 -0.0135 0.031 Uiso calc 1
H H1B 0.9221 -0.0018 0.0576 0.031 Uiso calc 1
C C1 1.02873(12) 0.29144(13) 0.05997(9) 0.0187(3) Uani d 1
C C2 1.05820(14) 0.37795(14) 0.03329(10) 0.0236(4) Uani d 1
H H2 1.0772 0.4285 0.0640 0.028 Uiso calc 1
C C3 1.05912(15) 0.38854(15) -0.03897(11) 0.0268(4) Uani d 1
H H3 1.0791 0.4460 -0.0566 0.032 Uiso calc 1
C C4 1.03040(16) 0.31370(16) -0.08444(11) 0.0296(4) Uani d 1
H H4 1.0312 0.3210 -0.1328 0.036 Uiso calc 1
C C5 1.00051(17) 0.22818(16) -0.05892(11) 0.0324(5) Uani d 1
H H5 0.9810 0.1781 -0.0899 0.039 Uiso calc 1
C C6 0.99972(15) 0.21714(14) 0.01362(10) 0.0258(4) Uani d 1
H H6 0.9796 0.1595 0.0309 0.031 Uiso calc 1
C C7 1.14768(13) 0.29086(13) 0.19631(10) 0.0200(4) Uani d 1
C C8 1.16664(14) 0.30735(15) 0.26924(10) 0.0263(4) Uani d 1
H H8 1.1166 0.3123 0.2952 0.032 Uiso calc 1
C C9 1.25915(16) 0.31638(17) 0.30335(12) 0.0352(5) Uani d 1
H H9 1.2711 0.3289 0.3518 0.042 Uiso calc 1
C C10 1.33373(16) 0.30669(18) 0.26532(13) 0.0374(5) Uani d 1
H H10 1.3960 0.3129 0.2881 0.045 Uiso calc 1
C C11 1.31608(15) 0.28778(18) 0.19375(13) 0.0377(5) Uani d 1
H H11 1.3665 0.2800 0.1685 0.045 Uiso calc 1
C C12 1.22346(14) 0.28022(16) 0.15898(11) 0.0286(4) Uani d 1
H H12 1.2121 0.2680 0.1105 0.034 Uiso calc 1
C C13 0.96006(13) 0.37748(13) 0.17718(10) 0.0197(4) Uani d 1
C C14 0.86150(15) 0.37148(15) 0.16127(13) 0.0305(5) Uani d 1
H H14 0.8335 0.3157 0.1411 0.037 Uiso calc 1
C C15 0.80496(16) 0.44786(18) 0.17519(14) 0.0390(6) Uani d 1
H H15 0.7393 0.4438 0.1632 0.047 Uiso calc 1
C C16 0.84564(17) 0.53014(17) 0.20690(12) 0.0348(5) Uani d 1
H H16 0.8075 0.5811 0.2166 0.042 Uiso calc 1
C C17 0.94290(16) 0.53631(15) 0.22403(10) 0.0286(4) Uani d 1
H H17 0.9702 0.5913 0.2460 0.034 Uiso calc 1
C C18 1.00066(14) 0.46105(14) 0.20872(10) 0.0223(4) Uani d 1
H H18 1.0664 0.4664 0.2195 0.027 Uiso calc 1
C C19 1.10059(13) 0.08806(13) 0.36558(10) 0.0193(4) Uani d 1
C C20 1.11456(15) 0.12565(17) 0.43381(11) 0.0319(5) Uani d 1
H H20 1.0625 0.1439 0.4548 0.038 Uiso calc 1
C C21 1.20579(16) 0.13612(19) 0.47091(13) 0.0386(5) Uani d 1
H H21 1.2144 0.1611 0.5167 0.046 Uiso calc 1
C C22 1.28319(15) 0.10983(17) 0.44038(13) 0.0358(5) Uani d 1
H H22 1.3442 0.1164 0.4654 0.043 Uiso calc 1
C C23 1.26999(16) 0.07346(19) 0.37215(14) 0.0385(5) Uani d 1
H H23 1.3224 0.0563 0.3511 0.046 Uiso calc 1
C C24 1.17911(14) 0.06228(16) 0.33477(12) 0.0297(4) Uani d 1
H H24 1.1709 0.0375 0.2890 0.036 Uiso calc 1
C C25 0.90286(13) 0.13427(14) 0.36321(10) 0.0201(4) Uani d 1
C C26 0.86802(14) 0.09695(16) 0.42206(11) 0.0272(4) Uani d 1
H H26 0.8856 0.0355 0.4380 0.033 Uiso calc 1
C C27 0.80725(15) 0.15072(19) 0.45705(12) 0.0362(5) Uani d 1
H H27 0.7838 0.1249 0.4959 0.043 Uiso calc 1
C C28 0.78167(16) 0.2422(2) 0.43432(13) 0.0413(6) Uani d 1
H H28 0.7413 0.2781 0.4580 0.050 Uiso calc 1
C C29 0.81590(16) 0.28085(17) 0.37632(14) 0.0381(5) Uani d 1
H H29 0.7990 0.3429 0.3613 0.046 Uiso calc 1
C C30 0.87564(14) 0.22677(15) 0.34051(11) 0.0280(4) Uani d 1
H H30 0.8977 0.2525 0.3011 0.034 Uiso calc 1
C C31 0.96144(13) -0.05724(13) 0.32671(9) 0.0185(3) Uani d 1
C C32 0.91259(14) -0.10887(14) 0.26999(11) 0.0246(4) Uani d 1
H H32 0.8938 -0.0785 0.2267 0.030 Uiso calc 1
C C33 0.89178(15) -0.20533(15) 0.27774(12) 0.0297(4) Uani d 1
H H33 0.8587 -0.2391 0.2398 0.036 Uiso calc 1
C C34 0.92006(16) -0.25143(15) 0.34174(12) 0.0295(4) Uani d 1
H H34 0.9052 -0.3158 0.3471 0.035 Uiso calc 1
C C35 0.97056(16) -0.20123(15) 0.39764(11) 0.0288(4) Uani d 1
H H35 0.9907 -0.2323 0.4404 0.035 Uiso calc 1
C C36 0.99138(14) -0.10483(14) 0.39031(10) 0.0243(4) Uani d 1
H H36 1.0256 -0.0717 0.4282 0.029 Uiso calc 1
C C37 0.79299(13) 0.03483(13) 0.04814(9) 0.0200(4) Uani d 1
C C38 0.70443(14) 0.03396(14) -0.00449(9) 0.0219(4) Uani d 1
C C39 0.69078(16) -0.03464(16) -0.05811(11) 0.0307(5) Uani d 1
H H39 0.7379 -0.0797 -0.0620 0.037 Uiso calc 1
C C40 0.60665(17) -0.03594(18) -0.10586(12) 0.0379(5) Uani d 1
H H40 0.5977 -0.0820 -0.1415 0.045 Uiso calc 1
C C41 0.53653(16) 0.03057(19) -0.10061(12) 0.0386(5) Uani d 1
H H41 0.4800 0.0289 -0.1323 0.046 Uiso calc 1
C C42 0.55038(18) 0.0996(2) -0.04827(13) 0.0444(6) Uani d 1
H H42 0.5035 0.1451 -0.0450 0.053 Uiso calc 1
C C43 0.63401(16) 0.10130(18) -0.00047(12) 0.0348(5) Uani d 1
H H43 0.6429 0.1482 0.0346 0.042 Uiso calc 1

loop_
_atom_site_aniso_label
_atom_site_aniso_U_11
_atom_site_aniso_U_22
_atom_site_aniso_U_33
_atom_site_aniso_U_12
_atom_site_aniso_U_13
_atom_site_aniso_U_23
Ag1 0.02407(8) 0.01923(7) 0.01454(7) -0.00135(5) 0.00242(5) 0.00012(5)
Cl1 0.0264(2) 0.0283(2) 0.0204(2) 0.00856(19) 0.00159(17) -0.00369(18)
S1 0.0203(2) 0.0411(3) 0.0165(2) 0.0002(2) 0.00093(17) -0.0062(2)
P1 0.0174(2) 0.0171(2) 0.0162(2) -0.00025(17) 0.00140(16) 0.00061(16)
P2 0.0171(2) 0.0186(2) 0.0133(2) -0.00141(17) 0.00131(16) -0.00025(16)
N1 0.0225(8) 0.0345(9) 0.0191(8) 0.0021(7) -0.0006(6) -0.0072(7)
C1 0.0167(8) 0.0210(9) 0.0179(8) 0.0013(7) 0.0012(6) 0.0017(7)
C2 0.0261(10) 0.0208(9) 0.0237(9) -0.0039(7) 0.0035(7) -0.0005(7)
C3 0.0301(10) 0.0256(10) 0.0261(10) -0.0010(8) 0.0083(8) 0.0060(8)
C4 0.0378(12) 0.0331(11) 0.0185(9) 0.0057(9) 0.0058(8) 0.0053(8)
C5 0.0494(14) 0.0257(10) 0.0201(9) -0.0008(9) -0.0013(9) -0.0028(8)
C6 0.0353(11) 0.0210(9) 0.0199(9) -0.0015(8) 0.0000(8) 0.0034(7)
C7 0.0192(8) 0.0178(8) 0.0220(9) 0.0003(7) 0.0000(7) 0.0005(7)
C8 0.0250(10) 0.0304(10) 0.0226(9) 0.0018(8) 0.0007(8) -0.0007(8)
C9 0.0344(12) 0.0376(12) 0.0295(11) 0.0001(10) -0.0083(9) -0.0021(9)
C10 0.0222(10) 0.0395(13) 0.0463(13) -0.0031(9) -0.0088(9) 0.0019(10)
C11 0.0198(10) 0.0463(14) 0.0478(14) 0.0014(9) 0.0072(9) 0.0036(11)
C12 0.0241(10) 0.0350(11) 0.0265(10) 0.0017(8) 0.0036(8) -0.0010(8)
C13 0.0207(9) 0.0209(9) 0.0183(8) 0.0029(7) 0.0052(7) 0.0039(7)
C14 0.0216(10) 0.0261(10) 0.0439(13) 0.0003(8) 0.0050(9) 0.0054(9)
C15 0.0228(10) 0.0388(13) 0.0580(15) 0.0107(9) 0.0139(10) 0.0135(11)
C16 0.0421(13) 0.0315(11) 0.0346(11) 0.0170(10) 0.0180(10) 0.0103(9)
C17 0.0449(12) 0.0240(10) 0.0170(9) 0.0079(9) 0.0050(8) 0.0014(7)
C18 0.0265(9) 0.0214(9) 0.0187(8) 0.0022(7) 0.0019(7) 0.0017(7)
C19 0.0175(8) 0.0193(8) 0.0200(8) -0.0007(7) -0.0007(7) 0.0022(7)
C20 0.0225(10) 0.0473(13) 0.0255(10) -0.0013(9) 0.0019(8) -0.0068(9)
C21 0.0291(11) 0.0536(15) 0.0298(11) -0.0051(10) -0.0064(9) -0.0102(10)
C22 0.0199(10) 0.0411(13) 0.0429(13) -0.0012(9) -0.0070(9) 0.0014(10)
C23 0.0201(10) 0.0462(14) 0.0494(14) 0.0062(9) 0.0065(9) -0.0019(11)
C24 0.0239(10) 0.0342(11) 0.0308(11) 0.0024(8) 0.0037(8) -0.0061(9)
C25 0.0151(8) 0.0247(9) 0.0196(8) -0.0004(7) -0.0001(7) -0.0053(7)
C26 0.0212(9) 0.0377(12) 0.0229(9) -0.0005(8) 0.0041(7) -0.0030(8)
C27 0.0250(11) 0.0556(15) 0.0297(11) -0.0022(10) 0.0096(9) -0.0119(10)
C28 0.0259(11) 0.0541(16) 0.0441(14) 0.0043(10) 0.0062(10) -0.0252(12)
C29 0.0311(11) 0.0312(12) 0.0499(14) 0.0070(9) -0.0004(10) -0.0121(10)
C30 0.0256(10) 0.0264(10) 0.0307(10) 0.0014(8) 0.0001(8) -0.0041(8)
C31 0.0173(8) 0.0197(9) 0.0194(8) -0.0008(7) 0.0060(7) -0.0005(7)
C32 0.0263(10) 0.0244(10) 0.0220(9) -0.0008(8) 0.0003(8) -0.0021(7)
C33 0.0325(11) 0.0233(10) 0.0327(11) -0.0047(8) 0.0029(9) -0.0080(8)
C34 0.0345(11) 0.0193(9) 0.0384(11) -0.0029(8) 0.0170(9) -0.0016(8)
C35 0.0393(12) 0.0250(10) 0.0245(10) 0.0002(9) 0.0123(9) 0.0053(8)
C36 0.0292(10) 0.0254(10) 0.0186(9) -0.0019(8) 0.0049(8) -0.0005(7)
C37 0.0227(9) 0.0198(9) 0.0172(8) -0.0031(7) 0.0017(7) 0.0003(7)
C38 0.0231(9) 0.0255(9) 0.0162(8) -0.0035(7) -0.0003(7) 0.0003(7)
C39 0.0307(11) 0.0296(11) 0.0292(10) 0.0013(9) -0.0034(8) -0.0070(9)
C40 0.0370(12) 0.0416(13) 0.0309(11) -0.0022(10) -0.0080(9) -0.0118(10)
C41 0.0292(11) 0.0586(16) 0.0242(10) 0.0023(11) -0.0082(9) -0.0049(10)
C42 0.0349(13) 0.0619(17) 0.0326(12) 0.0199(12) -0.0072(10) -0.0099(11)
C43 0.0336(12) 0.0441(13) 0.0239(10) 0.0105(10) -0.0042(9) -0.0115(9)

loop_
_atom_type_symbol
_atom_type_description
_atom_type_scat_dispersion_real
_atom_type_scat_dispersion_imag
_atom_type_scat_source
C C 0.0033 0.0016 'International Tables Vol C Tables 4.2.6.8 and 6.1.1.4'
H H 0.0000 0.0000 'International Tables Vol C Tables 4.2.6.8 and 6.1.1.4'
N N 0.0061 0.0033 'International Tables Vol C Tables 4.2.6.8 and 6.1.1.4'
P P 0.1023 0.0942 'International Tables Vol C Tables 4.2.6.8 and 6.1.1.4'
S S 0.1246 0.1234 'International Tables Vol C Tables 4.2.6.8 and 6.1.1.4'
Cl Cl 0.1484 0.1585 'International Tables Vol C Tables 4.2.6.8 and 6.1.1.4'
Ag Ag -0.8971 1.1015 'International Tables Vol C Tables 4.2.6.8 and 6.1.1.4'

loop_
_geom_angle_atom_site_label_1
_geom_angle_atom_site_label_2
_geom_angle_atom_site_label_3
_geom_angle
P2 Ag1 P1 120.053(16)
P2 Ag1 S1 108.823(16)
P1 Ag1 S1 115.223(17)
P2 Ag1 Cl1 106.579(16)
P1 Ag1 Cl1 97.298(16)
S1 Ag1 Cl1 107.087(16)
C37 S1 Ag1 108.95(7)
C7 P1 C13 105.87(9)
C7 P1 C1 104.61(8)
C13 P1 C1 102.26(8)
C7 P1 Ag1 111.37(6)
C13 P1 Ag1 114.86(6)
C1 P1 Ag1 116.70(6)
C19 P2 C31 102.67(8)
C19 P2 C25 104.13(8)
C31 P2 C25 105.47(9)
C19 P2 Ag1 117.18(6)
C31 P2 Ag1 113.60(6)
C25 P2 Ag1 112.53(6)
C37 N1 H1A 120.0
C37 N1 H1B 120.0
H1A N1 H1B 120.0
C6 C1 C2 119.31(17)
C6 C1 P1 118.31(14)
C2 C1 P1 122.38(14)
C3 C2 C1 120.12(18)
C3 C2 H2 119.9
C1 C2 H2 119.9
C4 C3 C2 119.88(18)
C4 C3 H3 120.1
C2 C3 H3 120.1
C3 C4 C5 120.62(19)
C3 C4 H4 119.7
C5 C4 H4 119.7
C4 C5 C6 119.69(19)
C4 C5 H5 120.2
C6 C5 H5 120.2
C1 C6 C5 120.38(19)
C1 C6 H6 119.8
C5 C6 H6 119.8
C12 C7 C8 118.76(18)
C12 C7 P1 121.58(15)
C8 C7 P1 119.41(15)
C9 C8 C7 120.7(2)
C9 C8 H8 119.7
C7 C8 H8 119.7
C10 C9 C8 119.8(2)
C10 C9 H9 120.1
C8 C9 H9 120.1
C11 C10 C9 120.0(2)
C11 C10 H10 120.0
C9 C10 H10 120.0
C10 C11 C12 120.4(2)
C10 C11 H11 119.8
C12 C11 H11 119.8
C11 C12 C7 120.2(2)
C11 C12 H12 119.9
C7 C12 H12 119.9
C14 C13 C18 118.83(18)
C14 C13 P1 115.88(15)
C18 C13 P1 125.29(14)
C15 C14 C13 120.6(2)
C15 C14 H14 119.7
C13 C14 H14 119.7
C16 C15 C14 120.3(2)
C16 C15 H15 119.9
C14 C15 H15 119.9
C17 C16 C15 119.7(2)
C17 C16 H16 120.1
C15 C16 H16 120.1
C16 C17 C18 120.6(2)
C16 C17 H17 119.7
C18 C17 H17 119.7
C17 C18 C13 119.99(19)
C17 C18 H18 120.0
C13 C18 H18 120.0
C24 C19 C20 118.98(18)
C24 C19 P2 117.53(15)
C20 C19 P2 123.49(15)
C19 C20 C21 120.5(2)
C19 C20 H20 119.8
C21 C20 H20 119.8
C22 C21 C20 120.3(2)
C22 C21 H21 119.8
C20 C21 H21 119.8
C21 C22 C23 119.6(2)
C21 C22 H22 120.2
C23 C22 H22 120.2
C22 C23 C24 120.5(2)
C22 C23 H23 119.7
C24 C23 H23 119.7
C19 C24 C23 120.1(2)
C19 C24 H24 119.9
C23 C24 H24 119.9
C26 C25 C30 118.54(18)
C26 C25 P2 124.32(15)
C30 C25 P2 117.13(15)
C27 C26 C25 120.6(2)
C27 C26 H26 119.7
C25 C26 H26 119.7
C28 C27 C26 120.1(2)
C28 C27 H27 119.9
C26 C27 H27 119.9
C27 C28 C29 120.2(2)
C27 C28 H28 119.9
C29 C28 H28 119.9
C28 C29 C30 119.9(2)
C28 C29 H29 120.1
C30 C29 H29 120.1
C29 C30 C25 120.6(2)
C29 C30 H30 119.7
C25 C30 H30 119.7
C36 C31 C32 118.82(17)
C36 C31 P2 123.17(14)
C32 C31 P2 118.01(14)
C33 C32 C31 120.38(19)
C33 C32 H32 119.8
C31 C32 H32 119.8
C34 C33 C32 120.30(19)
C34 C33 H33 119.9
C32 C33 H33 119.9
C35 C34 C33 119.59(19)
C35 C34 H34 120.2
C33 C34 H34 120.2
C34 C35 C36 120.40(19)
C34 C35 H35 119.8
C36 C35 H35 119.8
C35 C36 C31 120.48(19)
C35 C36 H36 119.8
C31 C36 H36 119.8
N1 C37 C38 117.60(16)
N1 C37 S1 122.48(14)
C38 C37 S1 119.91(14)
C43 C38 C39 118.97(18)
C43 C38 C37 120.29(17)
C39 C38 C37 120.74(18)
C40 C39 C38 120.1(2)
C40 C39 H39 120.0
C38 C39 H39 120.0
C41 C40 C39 120.4(2)
C41 C40 H40 119.8
C39 C40 H40 119.8
C40 C41 C42 119.7(2)
C40 C41 H41 120.1
C42 C41 H41 120.1
C41 C42 C43 120.2(2)
C41 C42 H42 119.9
C43 C42 H42 119.9
C38 C43 C42 120.6(2)
C38 C43 H43 119.7
C42 C43 H43 119.7

loop_
_geom_bond_atom_site_label_1
_geom_bond_atom_site_label_2
_geom_bond_distance
Ag1 P2 2.4529(5)
Ag1 P1 2.4578(5)
Ag1 S1 2.5880(5)
Ag1 Cl1 2.6208(5)
S1 C37 1.6918(19)
P1 C7 1.8173(19)
P1 C13 1.8216(19)
P1 C1 1.8238(18)
P2 C19 1.8240(18)
P2 C31 1.8269(19)
P2 C25 1.8300(19)
N1 C37 1.308(2)
N1 H1A 0.8600
N1 H1B 0.8600
C1 C6 1.383(3)
C1 C2 1.397(3)
C2 C3 1.388(3)
C2 H2 0.9300
C3 C4 1.378(3)
C3 H3 0.9300
C4 C5 1.378(3)
C4 H4 0.9300
C5 C6 1.394(3)
C5 H5 0.9300
C6 H6 0.9300
C7 C12 1.388(3)
C7 C8 1.396(3)
C8 C9 1.384(3)
C8 H8 0.9300
C9 C10 1.381(3)
C9 H9 0.9300
C10 C11 1.376(3)
C10 H10 0.9300
C11 C12 1.388(3)
C11 H11 0.9300
C12 H12 0.9300
C13 C14 1.393(3)
C13 C18 1.395(3)
C14 C15 1.384(3)
C14 H14 0.9300
C15 C16 1.381(4)
C15 H15 0.9300
C16 C17 1.377(3)
C16 H16 0.9300
C17 C18 1.390(3)
C17 H17 0.9300
C18 H18 0.9300
C19 C24 1.387(3)
C19 C20 1.389(3)
C20 C21 1.390(3)
C20 H20 0.9300
C21 C22 1.372(3)
C21 H21 0.9300
C22 C23 1.383(3)
C22 H22 0.9300
C23 C24 1.389(3)
C23 H23 0.9300
C24 H24 0.9300
C25 C26 1.395(3)
C25 C30 1.395(3)
C26 C27 1.389(3)
C26 H26 0.9300
C27 C28 1.377(4)
C27 H27 0.9300
C28 C29 1.384(4)
C28 H28 0.9300
C29 C30 1.391(3)
C29 H29 0.9300
C30 H30 0.9300
C31 C36 1.392(3)
C31 C32 1.394(3)
C32 C33 1.388(3)
C32 H32 0.9300
C33 C34 1.384(3)
C33 H33 0.9300
C34 C35 1.382(3)
C34 H34 0.9300
C35 C36 1.386(3)
C35 H35 0.9300
C36 H36 0.9300
C37 C38 1.488(2)
C38 C43 1.384(3)
C38 C39 1.392(3)
C39 C40 1.391(3)
C39 H39 0.9300
C40 C41 1.377(3)
C40 H40 0.9300
C41 C42 1.378(3)
C41 H41 0.9300
C42 C43 1.386(3)
C42 H42 0.9300
C43 H43 0.9300

loop_
_geom_hbond_atom_site_label_D
_geom_hbond_atom_site_label_H
_geom_hbond_atom_site_label_A
_geom_hbond_site_symmetry_A
_geom_hbond_distance_DH
_geom_hbond_distance_HA
_geom_hbond_distance_DA
_geom_hbond_angle_DHA
N1 H1A Cl1 3_755 0.86 2.43 3.1798(17) 145.7
N1 H1B Cl1 . 0.86 2.39 3.2434(17) 172.7

loop_
_geom_torsion_atom_site_label_1
_geom_torsion_atom_site_label_2
_geom_torsion_atom_site_label_3
_geom_torsion_atom_site_label_4
_geom_torsion
C7 P1 C1 C6 121.08(16)
C13 P1 C1 C6 -128.69(16)
Ag1 P1 C1 C6 -2.47(17)
C7 P1 C1 C2 -59.59(17)
C13 P1 C1 C2 50.64(17)
Ag1 P1 C1 C2 176.86(13)
C6 C1 C2 C3 -0.6(3)
P1 C1 C2 C3 -179.96(15)
C1 C2 C3 C4 0.4(3)
C2 C3 C4 C5 0.1(3)
C3 C4 C5 C6 -0.3(3)
C2 C1 C6 C5 0.5(3)
P1 C1 C6 C5 179.81(16)
C4 C5 C6 C1 0.0(3)
C13 P1 C7 C12 -130.56(17)
C1 P1 C7 C12 -22.97(19)
Ag1 P1 C7 C12 103.94(16)
C13 P1 C7 C8 55.30(17)
C1 P1 C7 C8 162.89(16)
Ag1 P1 C7 C8 -70.20(16)
C12 C7 C8 C9 2.3(3)
P1 C7 C8 C9 176.59(17)
C7 C8 C9 C10 -1.6(3)
C8 C9 C10 C11 -0.2(4)
C9 C10 C11 C12 1.3(4)
C10 C11 C12 C7 -0.6(4)
C8 C7 C12 C11 -1.2(3)
P1 C7 C12 C11 -175.38(17)
C7 P1 C13 C14 -168.93(15)
C1 P1 C13 C14 81.80(16)
Ag1 P1 C13 C14 -45.60(17)
C7 P1 C13 C18 11.10(18)
C1 P1 C13 C18 -98.18(17)
Ag1 P1 C13 C18 134.42(15)
C18 C13 C14 C15 1.3(3)
P1 C13 C14 C15 -178.66(18)
C13 C14 C15 C16 -1.8(4)
C14 C15 C16 C17 0.6(3)
C15 C16 C17 C18 1.0(3)
C16 C17 C18 C13 -1.5(3)
C14 C13 C18 C17 0.3(3)
P1 C13 C18 C17 -179.73(14)
C31 P2 C19 C24 81.55(17)
C25 P2 C19 C24 -168.66(16)
Ag1 P2 C19 C24 -43.67(18)
C31 P2 C19 C20 -98.36(18)
C25 P2 C19 C20 11.4(2)
Ag1 P2 C19 C20 136.42(16)
C24 C19 C20 C21 -0.8(3)
P2 C19 C20 C21 179.13(18)
C19 C20 C21 C22 0.3(4)
C20 C21 C22 C23 0.5(4)
C21 C22 C23 C24 -0.8(4)
C20 C19 C24 C23 0.5(3)
P2 C19 C24 C23 -179.44(18)
C22 C23 C24 C19 0.3(4)
C19 P2 C25 C26 -81.47(18)
C31 P2 C25 C26 26.25(18)
Ag1 P2 C25 C26 150.62(15)
C19 P2 C25 C30 97.99(15)
C31 P2 C25 C30 -154.29(14)
Ag1 P2 C25 C30 -29.92(16)
C30 C25 C26 C27 0.2(3)
P2 C25 C26 C27 179.70(16)
C25 C26 C27 C28 -0.8(3)
C26 C27 C28 C29 0.4(3)
C27 C28 C29 C30 0.6(3)
C28 C29 C30 C25 -1.1(3)
C26 C25 C30 C29 0.7(3)
P2 C25 C30 C29 -178.80(16)
C19 P2 C31 C36 35.53(18)
C25 P2 C31 C36 -73.24(17)
Ag1 P2 C31 C36 163.06(14)
C19 P2 C31 C32 -144.12(15)
C25 P2 C31 C32 107.10(16)
Ag1 P2 C31 C32 -16.59(17)
C36 C31 C32 C33 2.0(3)
P2 C31 C32 C33 -178.37(16)
C31 C32 C33 C34 -0.5(3)
C32 C33 C34 C35 -1.1(3)
C33 C34 C35 C36 1.2(3)
C34 C35 C36 C31 0.2(3)
C32 C31 C36 C35 -1.8(3)
P2 C31 C36 C35 178.54(15)
Ag1 S1 C37 N1 19.52(18)
Ag1 S1 C37 C38 -161.76(13)
N1 C37 C38 C43 -153.7(2)
S1 C37 C38 C43 27.5(3)
N1 C37 C38 C39 26.7(3)
S1 C37 C38 C39 -152.13(17)
C43 C38 C39 C40 -1.1(3)
C37 C38 C39 C40 178.5(2)
C38 C39 C40 C41 0.2(4)
C39 C40 C41 C42 0.8(4)
C40 C41 C42 C43 -0.9(4)
C39 C38 C43 C42 1.1(4)
C37 C38 C43 C42 -178.5(2)
C41 C42 C43 C38 -0.1(4)
